data_4067258
loop_
_publ_author_name
'McBee, Jennifer L.'
'Tilley, T. Don'

_publ_section_title
;
 Nucleophilic Attack of Amides onto Coordinated Ethylene in Platinum
 Complexes Supported by a Chelating Pyridyl&#x2212;Pyrrolide Ligand:
 Azaplatinacyclobutane and Vinylamine Complexes
;
_journal_issue 1
_journal_name_full Organometallics
_journal_page_first 184
_journal_paper_doi 10.1021/om900569b
_journal_volume 29
_journal_year 2010
_chemical_formula_moiety 'C31 H29 N3 Pt, C5 H12'
_chemical_formula_sum 'C36 H41 N3 Pt'
_chemical_formula_weight 710.80
_chemical_name_systematic
; 
 ? 
;
_space_group_IT_number 14
_symmetry_cell_setting monoclinic
_symmetry_space_group_name_Hall '-P 2yn'
_symmetry_space_group_name_H-M 'P 1 21/n 1'
_atom_sites_solution_hydrogens geom
_atom_sites_solution_primary direct
_atom_sites_solution_secondary difmap
_audit_creation_method SHELXL-97
_cell_angle_alpha 90.00
_cell_angle_beta 96.02(3)
_cell_angle_gamma 90.00
_cell_formula_units_Z 4
_cell_length_a 9.3751(19)
_cell_length_b 11.466(2)
_cell_length_c 28.096(6)
_cell_measurement_reflns_used 1184
_cell_measurement_temperature 153(2)
_cell_measurement_theta_max 18.21
_cell_measurement_theta_min 2.38
_cell_volume 3003.5(10)
_computing_structure_refinement 'SHELXL-97 (Sheldrick, 2008)'
_computing_structure_solution 'SHELXS-97 (Sheldrick, 2008)'
_diffrn_ambient_temperature 153(2)
_diffrn_measured_fraction_theta_full 0.981
_diffrn_measured_fraction_theta_max 0.981
_diffrn_measurement_device_type 'CCD Area Detector'
_diffrn_radiation_monochromator graphite
_diffrn_radiation_source 'fine-focus sealed tube'
_diffrn_radiation_type MoK\a
_diffrn_radiation_wavelength 0.71073
_diffrn_reflns_av_R_equivalents 0.0756
_diffrn_reflns_av_sigmaI/netI 0.1100
_diffrn_reflns_limit_h_max 10
_diffrn_reflns_limit_h_min -7
_diffrn_reflns_limit_k_max 13
_diffrn_reflns_limit_k_min -12
_diffrn_reflns_limit_l_max 33
_diffrn_reflns_limit_l_min -33
_diffrn_reflns_number 12817
_diffrn_reflns_theta_full 24.74
_diffrn_reflns_theta_max 24.74
_diffrn_reflns_theta_min 2.30
_exptl_absorpt_coefficient_mu 4.692
_exptl_absorpt_correction_T_max .720
_exptl_absorpt_correction_T_min .644
_exptl_absorpt_correction_type multi-scan
_exptl_absorpt_process_details 'sadabs, 2004'
_exptl_crystal_colour yellow
_exptl_crystal_density_diffrn 1.572
_exptl_crystal_density_method 'not measured'
_exptl_crystal_description plates
_exptl_crystal_F_000 1256
_exptl_crystal_size_max .1
_exptl_crystal_size_mid .08
_exptl_crystal_size_min .07
_refine_diff_density_max 3.032
_refine_diff_density_min -1.388
_refine_diff_density_rms 0.186
_refine_ls_extinction_method none
_refine_ls_goodness_of_fit_ref 0.996
_refine_ls_hydrogen_treatment constr
_refine_ls_matrix_type full
_refine_ls_number_parameters 361
_refine_ls_number_reflns 5043
_refine_ls_number_restraints 0
_refine_ls_restrained_S_all 0.996
_refine_ls_R_factor_all 0.0985
_refine_ls_R_factor_gt 0.0543
_refine_ls_shift/su_max 0.001
_refine_ls_shift/su_mean 0.000
_refine_ls_structure_factor_coef Fsqd
_refine_ls_weighting_details 'calc w=1/[\s^2^(Fo^2^)+(0.0565P)^2^+0.0000P] where P=(Fo^2^+2Fc^2^)/3'
_refine_ls_weighting_scheme calc
_refine_ls_wR_factor_gt 0.1097
_refine_ls_wR_factor_ref 0.1240
_reflns_number_gt 3294
_reflns_number_total 5043
_reflns_threshold_expression >2sigma(I)
_cod_data_source_file om900569b_si_002.cif
_cod_data_source_block jlm52s
_cod_depositor_comments
;
The following automatic conversions were performed:

'_symmetry_cell_setting' value 'Monoclinic' changed to 'monoclinic'
according to /home/saulius/struct/CIF-dictionaries/cif_core.dic
dictionary named 'cif_core.dic' version 2.4.1 from 2010-06-29.

Automatic conversion script
Id: cif_fix_values 1715 2011-07-08 13:25:40Z adriana 
;
_cod_original_sg_symbol_H-M 'P 21/n'
_cod_database_code 4067258

loop_
_symmetry_equiv_pos_as_xyz
'x, y, z'
'-x+1/2, y+1/2, -z+1/2'
'-x, -y, -z'
'x-1/2, -y-1/2, z-1/2'

loop_
_atom_site_label
_atom_site_type_symbol
_atom_site_fract_x
_atom_site_fract_y
_atom_site_fract_z
_atom_site_U_iso_or_equiv
_atom_site_adp_type
_atom_site_occupancy
_atom_site_symmetry_multiplicity
_atom_site_calc_flag
_atom_site_refinement_flags
Pt1 Pt 0.10740(4) 0.65407(3) 0.189598(13) 0.02502(14) Uani 1 1 d .
N1 N 0.0847(9) 0.7808(7) 0.1353(3) 0.028(2) Uani 1 1 d .
N3 N 0.2581(9) 0.5303(8) 0.1742(3) 0.032(2) Uani 1 1 d .
H3A H 0.2111 0.4779 0.1539 0.038 Uiso 1 1 calc R
N2 N -0.0289(8) 0.7659(7) 0.2146(3) 0.025(2) Uani 1 1 d .
C6 C -0.0472(11) 0.8727(9) 0.1925(4) 0.030(3) Uani 1 1 d .
C7 C -0.0277(12) 1.1572(11) 0.0773(4) 0.041(3) Uani 1 1 d .
H7A H -0.0388 1.1156 0.0487 0.049 Uiso 1 1 calc R
C8 C 0.1404(11) 0.5352(9) 0.2444(3) 0.031(2) Uani 1 1 d .
H8A H 0.1662 0.5717 0.2752 0.037 Uiso 1 1 calc R
H8B H 0.0596 0.4831 0.2460 0.037 Uiso 1 1 calc R
C11 C 0.1859(11) 0.5175(9) 0.0304(4) 0.030(3) Uani 1 1 d .
H11A H 0.1419 0.4448 0.0274 0.036 Uiso 1 1 calc R
C12 C 0.1347(11) 0.6028(9) 0.0597(3) 0.029(3) Uani 1 1 d .
H12A H 0.0548 0.5870 0.0757 0.035 Uiso 1 1 calc R
C13 C 0.1287(11) 0.9229(9) 0.0836(3) 0.030(3) Uani 1 1 d .
H13A H 0.1605 0.9610 0.0575 0.036 Uiso 1 1 calc R
C14 C 0.6145(11) 0.6552(11) 0.1549(4) 0.040(3) Uani 1 1 d .
H14A H 0.6701 0.7208 0.1631 0.047 Uiso 1 1 calc R
C15 C -0.2029(12) 0.9334(10) 0.2506(4) 0.039(3) Uani 1 1 d .
H15A H -0.2612 0.9893 0.2628 0.047 Uiso 1 1 calc R
C16 C -0.1822(11) 0.8259(10) 0.2732(4) 0.036(3) Uani 1 1 d .
H16A H -0.2266 0.8086 0.3004 0.043 Uiso 1 1 calc R
C18 C 0.0558(11) 0.9745(10) 0.1192(4) 0.032(3) Uani 1 1 d .
C19 C 0.3688(12) 0.6478(11) 0.0106(4) 0.042(3) Uani 1 1 d .
H19A H 0.4481 0.6624 -0.0058 0.051 Uiso 1 1 calc R
C20 C 0.3695(12) 0.3479(10) 0.1180(4) 0.041(3) Uani 1 1 d .
H20A H 0.2781 0.3517 0.1305 0.061 Uiso 1 1 calc R
H20B H 0.4229 0.2826 0.1319 0.061 Uiso 1 1 calc R
H20C H 0.3553 0.3388 0.0839 0.061 Uiso 1 1 calc R
C21 C 0.1454(11) 0.8039(9) 0.0942(3) 0.025(2) Uani 1 1 d .
C22 C 0.2026(12) 0.7127(9) 0.0655(3) 0.030(3) Uani 1 1 d .
C23 C -0.0961(11) 0.7469(10) 0.2547(4) 0.034(3) Uani 1 1 d .
H23A H -0.0819 0.6755 0.2702 0.041 Uiso 1 1 calc R
C25 C 0.5891(12) 0.4740(11) 0.1157(4) 0.041(3) Uani 1 1 d .
H25A H 0.6262 0.4164 0.0972 0.049 Uiso 1 1 calc R
C26 C 0.0396(11) 1.1659(10) 0.1617(4) 0.035(3) Uani 1 1 d .
H26A H 0.0752 1.1304 0.1903 0.042 Uiso 1 1 calc R
C27 C 0.4804(11) 0.6480(10) 0.1706(4) 0.035(3) Uani 1 1 d .
C28 C 0.4007(11) 0.5475(10) 0.1577(4) 0.033(3) Uani 1 1 d .
C29 C 0.4304(12) 0.7460(10) 0.2005(4) 0.039(3) Uani 1 1 d .
H29A H 0.5029 0.8053 0.2044 0.059 Uiso 1 1 calc R
H29B H 0.4128 0.7165 0.2314 0.059 Uiso 1 1 calc R
H29C H 0.3435 0.7787 0.1849 0.059 Uiso 1 1 calc R
C31 C 0.3011(14) 0.5418(11) 0.0061(4) 0.044(3) Uani 1 1 d .
H31A H 0.3343 0.4854 -0.0138 0.053 Uiso 1 1 calc R
C34 C 0.4524(12) 0.4598(10) 0.1303(3) 0.033(3) Uani 1 1 d .
C35 C 0.6696(13) 0.5710(10) 0.1279(4) 0.041(3) Uani 1 1 d .
H35A H 0.7606 0.5794 0.1180 0.049 Uiso 1 1 calc R
C36 C 0.0276(11) 0.8819(9) 0.1512(4) 0.031(3) Uani 1 1 d .
C37 C -0.0590(12) 1.2740(11) 0.0775(4) 0.045(3) Uani 1 1 d .
H37A H -0.0912 1.3109 0.0489 0.054 Uiso 1 1 calc R
C39 C 0.0210(13) 1.1001(9) 0.1201(4) 0.036(3) Uani 1 1 d .
C40 C -0.0433(12) 1.3382(11) 0.1197(5) 0.048(3) Uani 1 1 d .
H40A H -0.0657 1.4172 0.1198 0.057 Uiso 1 1 calc R
C41 C 0.3188(12) 0.7330(10) 0.0397(4) 0.036(3) Uani 1 1 d .
H41A H 0.3640 0.8053 0.0419 0.043 Uiso 1 1 calc R
C9 C 0.2666(11) 0.4766(9) 0.2246(3) 0.030(3) Uani 1 1 d .
H9A H 0.2551 0.3925 0.2233 0.037 Uiso 1 1 calc R
H9B H 0.3564 0.4957 0.2434 0.037 Uiso 1 1 calc R
C1 C -0.1364(10) 0.9565(9) 0.2101(4) 0.029(2) Uani 1 1 d .
H1A H -0.1510 1.0277 0.1945 0.034 Uiso 1 1 calc R
C2 C 0.0064(11) 1.2818(11) 0.1615(4) 0.041(3) Uani 1 1 d .
H2A H 0.0176 1.3234 0.1900 0.049 Uiso 1 1 calc R
C103 C 0.6480(17) -0.0698(13) 0.0748(8) 0.103(7) Uani 1 1 d .
H10A H 0.7329 -0.0719 0.0978 0.123 Uiso 1 1 calc R
H10H H 0.5886 -0.1338 0.0838 0.123 Uiso 1 1 calc R
C101 C 0.7806(19) -0.2015(14) 0.0202(7) 0.095(6) Uani 1 1 d .
H10B H 0.7873 -0.1966 -0.0136 0.143 Uiso 1 1 calc R
H10C H 0.7367 -0.2741 0.0274 0.143 Uiso 1 1 calc R
H10D H 0.8749 -0.1972 0.0371 0.143 Uiso 1 1 calc R
C105 C 0.513(2) 0.0417(18) 0.1315(7) 0.118(7) Uani 1 1 d .
H10E H 0.4674 0.1162 0.1340 0.178 Uiso 1 1 calc R
H10F H 0.5874 0.0328 0.1574 0.178 Uiso 1 1 calc R
H10G H 0.4431 -0.0191 0.1330 0.178 Uiso 1 1 calc R
C102 C 0.696(3) -0.107(3) 0.0346(10) 0.205(17) Uani 1 1 d .
H10K H 0.7445 -0.0391 0.0237 0.247 Uiso 1 1 calc R
H10L H 0.6083 -0.1136 0.0130 0.247 Uiso 1 1 calc R
C104 C 0.570(3) 0.035(2) 0.0891(8) 0.132(8) Uani 1 1 d .
H10I H 0.6361 0.1003 0.0883 0.158 Uiso 1 1 calc R
H10J H 0.4928 0.0490 0.0641 0.158 Uiso 1 1 calc R

loop_
_atom_site_aniso_label
_atom_site_aniso_U_11
_atom_site_aniso_U_22
_atom_site_aniso_U_33
_atom_site_aniso_U_23
_atom_site_aniso_U_13
_atom_site_aniso_U_12
Pt1 0.0273(2) 0.0243(2) 0.0242(2) -0.0004(2) 0.00591(15) 0.0011(2)
N1 0.034(5) 0.022(5) 0.027(5) 0.000(4) 0.002(4) 0.003(4)
N3 0.038(5) 0.032(5) 0.025(4) -0.008(4) 0.000(4) 0.003(4)
N2 0.019(5) 0.032(5) 0.024(4) 0.004(4) 0.001(4) -0.005(4)
C6 0.026(6) 0.037(8) 0.028(6) -0.011(5) 0.004(5) -0.007(5)
C7 0.051(7) 0.039(7) 0.032(6) -0.003(6) 0.002(5) 0.000(6)
C8 0.039(6) 0.027(6) 0.029(5) 0.009(5) 0.018(5) 0.000(5)
C11 0.041(7) 0.019(6) 0.032(6) -0.001(5) 0.010(5) 0.009(5)
C12 0.025(6) 0.043(7) 0.020(5) 0.005(5) 0.001(5) 0.004(5)
C13 0.038(7) 0.031(7) 0.019(5) 0.007(5) -0.003(5) -0.003(5)
C14 0.031(6) 0.051(7) 0.037(6) 0.007(6) 0.001(5) -0.004(6)
C15 0.035(7) 0.040(8) 0.041(7) -0.012(6) 0.002(6) 0.003(5)
C16 0.035(6) 0.050(9) 0.023(5) -0.004(5) 0.011(5) 0.009(6)
C18 0.036(7) 0.035(7) 0.026(6) -0.006(5) 0.009(5) 0.005(5)
C19 0.041(7) 0.059(8) 0.029(6) 0.002(6) 0.011(5) 0.015(7)
C20 0.049(7) 0.032(6) 0.042(6) -0.010(6) 0.007(6) 0.018(6)
C21 0.032(6) 0.025(6) 0.019(5) 0.001(4) 0.010(5) -0.002(4)
C22 0.038(7) 0.025(6) 0.028(6) 0.002(5) 0.005(5) 0.005(5)
C23 0.033(6) 0.038(7) 0.031(6) 0.000(5) 0.007(5) -0.005(5)
C25 0.045(7) 0.057(9) 0.025(6) 0.007(6) 0.019(6) 0.023(7)
C26 0.036(6) 0.034(7) 0.037(6) 0.007(6) 0.006(5) -0.002(6)
C27 0.031(6) 0.035(7) 0.040(6) 0.010(6) 0.005(5) 0.010(6)
C28 0.026(6) 0.045(7) 0.028(6) 0.020(6) -0.003(5) 0.000(5)
C29 0.037(7) 0.046(8) 0.034(6) 0.001(6) 0.000(6) -0.011(6)
C31 0.066(9) 0.031(7) 0.035(7) 0.004(6) 0.005(7) 0.008(7)
C34 0.043(7) 0.041(7) 0.015(5) 0.003(5) 0.003(5) 0.008(6)
C35 0.040(7) 0.046(8) 0.038(7) 0.006(6) 0.018(6) 0.006(6)
C36 0.033(6) 0.026(7) 0.032(6) -0.002(5) 0.000(5) 0.001(5)
C37 0.041(7) 0.040(8) 0.052(8) 0.018(6) -0.004(6) 0.005(6)
C39 0.047(7) 0.022(6) 0.040(7) 0.001(5) 0.006(6) 0.005(5)
C40 0.036(7) 0.027(7) 0.081(9) 0.013(7) 0.010(7) -0.002(6)
C41 0.042(7) 0.029(7) 0.036(6) 0.001(5) 0.001(6) 0.002(5)
C9 0.034(6) 0.026(6) 0.033(6) 0.005(5) 0.010(5) -0.010(5)
C1 0.023(6) 0.025(6) 0.038(6) -0.002(5) 0.006(5) -0.003(5)
C2 0.030(7) 0.050(8) 0.046(7) -0.005(6) 0.026(6) 0.003(6)
C103 0.053(10) 0.042(10) 0.20(2) -0.032(11) -0.032(13) 0.013(7)
C101 0.087(13) 0.069(12) 0.125(15) -0.040(11) -0.010(12) 0.010(10)
C105 0.125(18) 0.118(17) 0.109(16) -0.021(14) -0.002(15) 0.028(15)
C102 0.111(19) 0.30(4) 0.22(3) -0.19(3) 0.08(2) -0.10(2)
C104 0.15(2) 0.15(2) 0.095(15) -0.003(15) 0.016(15) 0.042(18)

loop_
_atom_type_symbol
_atom_type_description
_atom_type_scat_dispersion_real
_atom_type_scat_dispersion_imag
_atom_type_scat_source
C C 0.0033 0.0016 'International Tables Vol C Tables 4.2.6.8 and 6.1.1.4'
H H 0.0000 0.0000 'International Tables Vol C Tables 4.2.6.8 and 6.1.1.4'
N N 0.0061 0.0033 'International Tables Vol C Tables 4.2.6.8 and 6.1.1.4'
Pt Pt -1.7033 8.3905 'International Tables Vol C Tables 4.2.6.8 and 6.1.1.4'

loop_
_geom_angle_atom_site_label_1
_geom_angle_atom_site_label_2
_geom_angle_atom_site_label_3
_geom_angle
N2 Pt1 C8 102.4(4)
N2 Pt1 N3 171.4(3)
C8 Pt1 N3 69.6(4)
N2 Pt1 N1 77.9(3)
C8 Pt1 N1 176.6(4)
N3 Pt1 N1 109.9(3)
C21 N1 C36 108.9(8)
C21 N1 Pt1 136.8(7)
C36 N1 Pt1 111.1(6)
C28 N3 C9 112.5(8)
C28 N3 Pt1 129.3(7)
C9 N3 Pt1 93.0(6)
C28 N3 H3A 106.6
C9 N3 H3A 106.6
Pt1 N3 H3A 106.6
C23 N2 C6 117.9(9)
C23 N2 Pt1 123.9(7)
C6 N2 Pt1 118.0(6)
N2 C6 C1 120.2(9)
N2 C6 C36 112.7(9)
C1 C6 C36 127.0(10)
C37 C7 C39 120.2(10)
C37 C7 H7A 119.9
C39 C7 H7A 119.9
C9 C8 Pt1 94.7(6)
C9 C8 H8A 112.8
Pt1 C8 H8A 112.8
C9 C8 H8B 112.8
Pt1 C8 H8B 112.8
H8A C8 H8B 110.3
C31 C11 C12 119.4(11)
C31 C11 H11A 120.3
C12 C11 H11A 120.3
C11 C12 C22 120.9(10)
C11 C12 H12A 119.6
C22 C12 H12A 119.6
C18 C13 C21 108.2(9)
C18 C13 H13A 125.9
C21 C13 H13A 125.9
C35 C14 C27 123.2(12)
C35 C14 H14A 118.4
C27 C14 H14A 118.4
C1 C15 C16 119.5(10)
C1 C15 H15A 120.3
C16 C15 H15A 120.3
C23 C16 C15 118.6(10)
C23 C16 H16A 120.7
C15 C16 H16A 120.7
C13 C18 C36 105.8(9)
C13 C18 C39 123.3(10)
C36 C18 C39 130.9(10)
C31 C19 C41 119.8(11)
C31 C19 H19A 120.1
C41 C19 H19A 120.1
C34 C20 H20A 109.5
C34 C20 H20B 109.5
H20A C20 H20B 109.5
C34 C20 H20C 109.5
H20A C20 H20C 109.5
H20B C20 H20C 109.5
N1 C21 C13 108.7(9)
N1 C21 C22 122.6(9)
C13 C21 C22 128.4(9)
C41 C22 C12 117.2(10)
C41 C22 C21 121.5(10)
C12 C22 C21 121.1(10)
C16 C23 N2 123.8(10)
C16 C23 H23A 118.1
N2 C23 H23A 118.1
C35 C25 C34 121.4(11)
C35 C25 H25A 119.3
C34 C25 H25A 119.3
C2 C26 C39 121.2(11)
C2 C26 H26A 119.4
C39 C26 H26A 119.4
C14 C27 C28 116.5(11)
C14 C27 C29 118.8(11)
C28 C27 C29 124.7(10)
C34 C28 C27 122.3(10)
C34 C28 N3 117.4(10)
C27 C28 N3 120.3(10)
C27 C29 H29A 109.5
C27 C29 H29B 109.5
H29A C29 H29B 109.5
C27 C29 H29C 109.5
H29A C29 H29C 109.5
H29B C29 H29C 109.5
C11 C31 C19 121.2(11)
C11 C31 H31A 119.4
C19 C31 H31A 119.4
C28 C34 C25 117.7(11)
C28 C34 C20 122.6(10)
C25 C34 C20 119.6(10)
C14 C35 C25 119.0(11)
C14 C35 H35A 120.5
C25 C35 H35A 120.5
N1 C36 C6 116.5(9)
N1 C36 C18 108.5(9)
C6 C36 C18 135.0(10)
C7 C37 C40 121.0(11)
C7 C37 H37A 119.5
C40 C37 H37A 119.5
C26 C39 C7 118.0(10)
C26 C39 C18 122.4(10)
C7 C39 C18 119.5(10)
C2 C40 C37 118.3(12)
C2 C40 H40A 120.8
C37 C40 H40A 120.8
C19 C41 C22 121.4(11)
C19 C41 H41A 119.3
C22 C41 H41A 119.3
C8 C9 N3 101.1(8)
C8 C9 H9A 111.6
N3 C9 H9A 111.6
C8 C9 H9B 111.6
N3 C9 H9B 111.6
H9A C9 H9B 109.4
C15 C1 C6 119.9(10)
C15 C1 H1A 120.0
C6 C1 H1A 120.0
C26 C2 C40 121.2(12)
C26 C2 H2A 119.4
C40 C2 H2A 119.4
C102 C103 C104 135(2)
C102 C103 H10A 103.4
C104 C103 H10A 103.4
C102 C103 H10H 103.4
C104 C103 H10H 103.4
H10A C103 H10H 105.2
C102 C101 H10B 109.5
C102 C101 H10C 109.5
H10B C101 H10C 109.5
C102 C101 H10D 109.5
H10B C101 H10D 109.5
H10C C101 H10D 109.5
C104 C105 H10E 109.5
C104 C105 H10F 109.5
H10E C105 H10F 109.5
C104 C105 H10G 109.5
H10E C105 H10G 109.5
H10F C105 H10G 109.5
C103 C102 C101 137(3)
C103 C102 H10K 102.9
C101 C102 H10K 102.9
C103 C102 H10L 102.9
C101 C102 H10L 102.9
H10K C102 H10L 105.0
C105 C104 C103 122(2)
C105 C104 H10I 106.8
C103 C104 H10I 106.8
C105 C104 H10J 106.8
C103 C104 H10J 106.8
H10I C104 H10J 106.6

loop_
_geom_bond_atom_site_label_1
_geom_bond_atom_site_label_2
_geom_bond_distance
Pt1 N2 1.989(8)
Pt1 C8 2.055(9)
Pt1 N3 2.079(8)
Pt1 N1 2.102(8)
N1 C21 1.365(12)
N1 C36 1.372(12)
N3 C28 1.475(13)
N3 C9 1.539(12)
N3 H3A 0.9100
N2 C23 1.365(12)
N2 C6 1.375(13)
C6 C1 1.397(14)
C6 C36 1.421(15)
C7 C37 1.372(15)
C7 C39 1.402(14)
C7 H7A 0.9300
C8 C9 1.516(14)
C8 H8A 0.9700
C8 H8B 0.9700
C11 C31 1.365(15)
C11 C12 1.396(14)
C11 H11A 0.9300
C12 C22 1.414(14)
C12 H12A 0.9300
C13 C18 1.399(14)
C13 C21 1.401(14)
C13 H13A 0.9300
C14 C35 1.362(15)
C14 C27 1.378(15)
C14 H14A 0.9300
C15 C1 1.380(15)
C15 C16 1.390(15)
C15 H15A 0.9300
C16 C23 1.353(14)
C16 H16A 0.9300
C18 C36 1.433(14)
C18 C39 1.478(14)
C19 C31 1.370(16)
C19 C41 1.386(15)
C19 H19A 0.9300
C20 C34 1.521(15)
C20 H20A 0.9600
C20 H20B 0.9600
C20 H20C 0.9600
C21 C22 1.457(14)
C22 C41 1.391(15)
C23 H23A 0.9300
C25 C35 1.368(16)
C25 C34 1.396(15)
C25 H25A 0.9300
C26 C2 1.364(15)
C26 C39 1.387(15)
C26 H26A 0.9300
C27 C28 1.401(15)
C27 C29 1.508(15)
C28 C34 1.384(15)
C29 H29A 0.9600
C29 H29B 0.9600
C29 H29C 0.9600
C31 H31A 0.9300
C35 H35A 0.9300
C37 C40 1.392(17)
C37 H37A 0.9300
C40 C2 1.377(16)
C40 H40A 0.9300
C41 H41A 0.9300
C9 H9A 0.9700
C9 H9B 0.9700
C1 H1A 0.9300
C2 H2A 0.9300
C103 C102 1.33(3)
C103 C104 1.48(2)
C103 H10A 0.9700
C103 H10H 0.9700
C101 C102 1.43(3)
C101 H10B 0.9600
C101 H10C 0.9600
C101 H10D 0.9600
C105 C104 1.36(2)
C105 H10E 0.9600
C105 H10F 0.9600
C105 H10G 0.9600
C102 H10K 0.9700
C102 H10L 0.9700
C104 H10I 0.9700
C104 H10J 0.9700

loop_
_geom_torsion_atom_site_label_1
_geom_torsion_atom_site_label_2
_geom_torsion_atom_site_label_3
_geom_torsion_atom_site_label_4
_geom_torsion
N2 Pt1 N1 C21 173.6(10)
C8 Pt1 N1 C21 78(6)
N3 Pt1 N1 C21 -2.5(11)
N2 Pt1 N1 C36 17.2(7)
C8 Pt1 N1 C36 -79(6)
N3 Pt1 N1 C36 -159.0(6)
N2 Pt1 N3 C28 -109(2)
C8 Pt1 N3 C28 -130.9(8)
N1 Pt1 N3 C28 45.5(8)
N2 Pt1 N3 C9 14(2)
C8 Pt1 N3 C9 -8.4(6)
N1 Pt1 N3 C9 168.0(5)
C8 Pt1 N2 C23 -10.2(8)
N3 Pt1 N2 C23 -32(3)
N1 Pt1 N2 C23 173.3(8)
C8 Pt1 N2 C6 164.0(7)
N3 Pt1 N2 C6 143(2)
N1 Pt1 N2 C6 -12.5(6)
C23 N2 C6 C1 -2.3(13)
Pt1 N2 C6 C1 -176.9(7)
C23 N2 C6 C36 -179.9(8)
Pt1 N2 C6 C36 5.5(10)
N2 Pt1 C8 C9 -168.1(6)
N3 Pt1 C8 C9 8.5(6)
N1 Pt1 C8 C9 -73(6)
C31 C11 C12 C22 -1.5(14)
C1 C15 C16 C23 0.4(15)
C21 C13 C18 C36 -0.8(11)
C21 C13 C18 C39 179.1(10)
C36 N1 C21 C13 0.7(11)
Pt1 N1 C21 C13 -156.2(8)
C36 N1 C21 C22 -173.5(9)
Pt1 N1 C21 C22 29.6(15)
C18 C13 C21 N1 0.1(11)
C18 C13 C21 C22 173.9(10)
C11 C12 C22 C41 1.9(14)
C11 C12 C22 C21 177.0(9)
N1 C21 C22 C41 -148.3(10)
C13 C21 C22 C41 38.7(16)
N1 C21 C22 C12 36.8(14)
C13 C21 C22 C12 -136.1(11)
C15 C16 C23 N2 -0.7(16)
C6 N2 C23 C16 1.7(14)
Pt1 N2 C23 C16 176.0(8)
C35 C14 C27 C28 0.4(16)
C35 C14 C27 C29 179.6(10)
C14 C27 C28 C34 -0.4(15)
C29 C27 C28 C34 -179.6(9)
C14 C27 C28 N3 178.0(9)
C29 C27 C28 N3 -1.3(15)
C9 N3 C28 C34 94.0(10)
Pt1 N3 C28 C34 -151.7(7)
C9 N3 C28 C27 -84.5(11)
Pt1 N3 C28 C27 29.9(12)
C12 C11 C31 C19 1.0(16)
C41 C19 C31 C11 -1.0(16)
C27 C28 C34 C25 0.2(14)
N3 C28 C34 C25 -178.2(8)
C27 C28 C34 C20 177.2(9)
N3 C28 C34 C20 -1.2(14)
C35 C25 C34 C28 0.1(15)
C35 C25 C34 C20 -177.0(10)
C27 C14 C35 C25 -0.1(17)
C34 C25 C35 C14 -0.2(16)
C21 N1 C36 C6 176.7(9)
Pt1 N1 C36 C6 -20.1(11)
C21 N1 C36 C18 -1.1(11)
Pt1 N1 C36 C18 162.1(7)
N2 C6 C36 N1 10.4(12)
C1 C6 C36 N1 -167.0(9)
N2 C6 C36 C18 -172.4(11)
C1 C6 C36 C18 10.2(19)
C13 C18 C36 N1 1.2(11)
C39 C18 C36 N1 -178.7(10)
C13 C18 C36 C6 -176.1(11)
C39 C18 C36 C6 4(2)
C39 C7 C37 C40 0.0(19)
C2 C26 C39 C7 2.4(17)
C2 C26 C39 C18 -179.9(11)
C37 C7 C39 C26 -1.6(18)
C37 C7 C39 C18 -179.3(11)
C13 C18 C39 C26 -136.3(11)
C36 C18 C39 C26 43.5(18)
C13 C18 C39 C7 41.3(16)
C36 C18 C39 C7 -138.9(12)
C7 C37 C40 C2 0.8(18)
C31 C19 C41 C22 1.5(16)
C12 C22 C41 C19 -1.9(15)
C21 C22 C41 C19 -177.0(9)
Pt1 C8 C9 N3 -11.0(7)
C28 N3 C9 C8 146.0(9)
Pt1 N3 C9 C8 10.9(7)
C16 C15 C1 C6 -1.0(15)
N2 C6 C1 C15 2.0(14)
C36 C6 C1 C15 179.3(10)
C39 C26 C2 C40 -1.6(17)
C37 C40 C2 C26 0.0(17)
C104 C103 C102 C101 173(2)
C102 C103 C104 C105 168(2)
